data_7053458
loop_
_publ_author_name
'El-Zaria, Mohamed E.'
'Genady, Afaf R.'
'Nakamura, Hiroyuki'

_publ_section_title
;
 Synthesis of triazolyl methyl-substituted amino- and
 oxy-undecahydrododecaborates for potential application in boron neutron
 capture therapy
;
_journal_issue 8
_journal_name_full 'New Journal of Chemistry'
_journal_page_first 1612
_journal_paper_doi 10.1039/c0nj00046a
_journal_volume 34
_journal_year 2010
_chemical_formula_sum 'C35 H86 B12 N O'
_chemical_formula_weight 666.77
_chemical_name_systematic
;
?
;
_space_group_IT_number 61
_symmetry_cell_setting orthorhombic
_symmetry_space_group_name_Hall '-P 2ac 2ab'
_symmetry_space_group_name_H-M 'P b c a'
_atom_sites_solution_hydrogens geom
_atom_sites_solution_primary direct
_atom_sites_solution_secondary difmap
_audit_creation_method SHELXL-97
_cell_angle_alpha 90.00
_cell_angle_beta 90.00
_cell_angle_gamma 90.00
_cell_formula_units_Z 8
_cell_length_a 16.5356(12)
_cell_length_b 18.6466(14)
_cell_length_c 29.656(2)
_cell_measurement_reflns_used 9944
_cell_measurement_temperature 123
_cell_measurement_theta_max 26.91
_cell_measurement_theta_min 2.46
_cell_volume 9143.9(11)
_computing_cell_refinement 'APEX2 (Bruker AXS, 2006)'
_computing_data_collection 'APEX2 (Bruker AXS, 2006)'
_computing_data_reduction 'SAINT (Bruker AXS, 2004)'
_computing_molecular_graphics 'XSHEL (Bruker AXS,2002)'
_computing_publication_material 'XCIF (Bruker AXS, 2001)'
_computing_structure_refinement 'SHELXL-97 (Sheldrick, 1997)'
_computing_structure_solution 'SHELXS-97 (Sheldrick, 1997)'
_diffrn_ambient_temperature 123
_diffrn_detector_area_resol_mean 8.333
_diffrn_measured_fraction_theta_full 0.995
_diffrn_measured_fraction_theta_max 0.995
_diffrn_measurement_device_type 'Bruker APEXII CCD area detector'
_diffrn_measurement_method 'phi and omega scans'
_diffrn_radiation_monochromator 'Bruker Helios multilayer confocal mirror'
_diffrn_radiation_source 'Bruker TXS fine-focus rotating anode'
_diffrn_radiation_type MoK\a
_diffrn_radiation_wavelength 0.71073
_diffrn_reflns_av_R_equivalents 0.0442
_diffrn_reflns_av_sigmaI/netI 0.0419
_diffrn_reflns_limit_h_max 21
_diffrn_reflns_limit_h_min -20
_diffrn_reflns_limit_k_max 21
_diffrn_reflns_limit_k_min -24
_diffrn_reflns_limit_l_max 26
_diffrn_reflns_limit_l_min -38
_diffrn_reflns_number 49100
_diffrn_reflns_theta_full 27.51
_diffrn_reflns_theta_max 27.51
_diffrn_reflns_theta_min 1.78
_exptl_absorpt_coefficient_mu 0.051
_exptl_absorpt_correction_T_max 0.9923
_exptl_absorpt_correction_T_min 0.9898
_exptl_absorpt_correction_type empirical
_exptl_absorpt_process_details
;
SADABS Sheldrick 1996
;
_exptl_crystal_colour colorless
_exptl_crystal_density_diffrn 0.969
_exptl_crystal_density_method 'not measured'
_exptl_crystal_description plate
_exptl_crystal_F_000 2968
_exptl_crystal_size_max 0.20
_exptl_crystal_size_mid 0.15
_exptl_crystal_size_min 0.15
_refine_diff_density_max 1.177
_refine_diff_density_min -0.728
_refine_diff_density_rms 0.057
_refine_ls_extinction_method none
_refine_ls_goodness_of_fit_ref 1.049
_refine_ls_hydrogen_treatment mixed
_refine_ls_matrix_type full
_refine_ls_number_parameters 595
_refine_ls_number_reflns 10464
_refine_ls_number_restraints 0
_refine_ls_restrained_S_all 1.049
_refine_ls_R_factor_all 0.1322
_refine_ls_R_factor_gt 0.0927
_refine_ls_shift/su_max 0.001
_refine_ls_shift/su_mean 0.000
_refine_ls_structure_factor_coef Fsqd
_refine_ls_weighting_details 'calc w=1/[\s^2^(Fo^2^)+(0.0200P)^2^+18.0000P] where P=(Fo^2^+2Fc^2^)/3'
_refine_ls_weighting_scheme calc
_refine_ls_wR_factor_gt 0.1717
_refine_ls_wR_factor_ref 0.1905
_reflns_number_gt 7157
_reflns_number_total 10464
_reflns_threshold_expression >2sigma(I)
_cod_data_source_file c0nj00046a.txt
_cod_data_source_block shelxl6
_cod_depositor_comments
;
The following automatic conversions were performed:

'_symmetry_cell_setting' value 'Orthorhombic' changed to
'orthorhombic' according to
/home/saulius/struct/CIF-dictionaries/cif_core.dic dictionary named
'cif_core.dic' version 2.4.2 from 2011-04-26.

Automatic conversion script
Id: cif_fix_values 1891 2012-01-12 08:04:46Z andrius 
;
_cod_original_cell_volume 9143.9(12)
_cod_original_sg_symbol_H-M 'Pbca '
_cod_database_code 7053458

loop_
_symmetry_equiv_pos_as_xyz
'x, y, z'
'-x+1/2, -y, z+1/2'
'-x, y+1/2, -z+1/2'
'x+1/2, -y+1/2, -z'
'-x, -y, -z'
'x-1/2, y, -z-1/2'
'x, -y-1/2, z-1/2'
'-x-1/2, y-1/2, z'

loop_
_atom_site_label
_atom_site_type_symbol
_atom_site_fract_x
_atom_site_fract_y
_atom_site_fract_z
_atom_site_U_iso_or_equiv
_atom_site_adp_type
_atom_site_occupancy
_atom_site_symmetry_multiplicity
_atom_site_calc_flag
_atom_site_refinement_flags
_atom_site_disorder_assembly
_atom_site_disorder_group
C4A C 0.8053(2) 0.1509(2) 0.47616(12) 0.0342(9) Uani 0.760(3) 1 d P A 1
H4A H 0.7592 0.1845 0.4732 0.041 Uiso 0.760(3) 1 calc PR A 1
H4B H 0.7932 0.1085 0.4572 0.041 Uiso 0.760(3) 1 calc PR A 1
C5A C 0.8104(3) 0.1265(3) 0.52531(17) 0.0519(12) Uani 0.760(3) 1 d P A 1
H5A1 H 0.8607 0.0984 0.5295 0.062 Uiso 0.760(3) 1 calc PR A 1
H5A2 H 0.8140 0.1693 0.5449 0.062 Uiso 0.760(3) 1 calc PR A 1
C8A C 0.8613(2) 0.21607(18) 0.41099(11) 0.0281(8) Uani 0.760(3) 1 d P A 1
H8A H 0.9079 0.2447 0.4002 0.034 Uiso 0.760(3) 1 calc PR A 1
H8B H 0.8145 0.2489 0.4136 0.034 Uiso 0.760(3) 1 calc PR A 1
C9A C 0.8419(3) 0.1601(3) 0.37584(14) 0.0298(9) Uani 0.760(3) 1 d P A 1
H9A1 H 0.7930 0.1330 0.3850 0.036 Uiso 0.760(3) 1 calc PR A 1
H9A2 H 0.8874 0.1258 0.3734 0.036 Uiso 0.760(3) 1 calc PR A 1
C10A C 0.8273(2) 0.1955(2) 0.33047(11) 0.0315(8) Uani 0.760(3) 1 d P A 1
H10A H 0.8777 0.2189 0.3201 0.038 Uiso 0.760(3) 1 calc PR A 1
H10B H 0.7853 0.2330 0.3337 0.038 Uiso 0.760(3) 1 calc PR A 1
C11A C 0.8001(3) 0.1406(2) 0.29567(14) 0.0427(10) Uani 0.760(3) 1 d P A 1
H11A H 0.7927 0.1643 0.2665 0.051 Uiso 0.760(3) 1 calc PR A 1
H11B H 0.7489 0.1191 0.3053 0.051 Uiso 0.760(3) 1 calc PR A 1
H11C H 0.8413 0.1031 0.2929 0.051 Uiso 0.760(3) 1 calc PR A 1
C12A C 0.94919(19) 0.13233(18) 0.45658(11) 0.0283(8) Uani 0.760(3) 1 d P A 1
H12B H 0.9599 0.1190 0.4883 0.034 Uiso 0.760(3) 1 calc PR A 1
H12A H 0.9274 0.0890 0.4416 0.034 Uiso 0.760(3) 1 calc PR A 1
C13A C 1.0241(5) 0.1463(5) 0.4368(3) 0.069(3) Uani 0.760(3) 1 d P A 1
H13A H 1.0448 0.1899 0.4519 0.083 Uiso 0.760(3) 1 calc PR A 1
H13B H 1.0122 0.1604 0.4053 0.083 Uiso 0.760(3) 1 calc PR A 1
C16A C 0.9063(2) 0.2506(2) 0.48709(12) 0.0350(9) Uani 0.760(3) 1 d P A 1
H16B H 0.9302 0.2302 0.5149 0.042 Uiso 0.760(3) 1 calc PR A 1
H16A H 0.9503 0.2763 0.4712 0.042 Uiso 0.760(3) 1 calc PR A 1
C17A C 0.8487(6) 0.3023(6) 0.5004(4) 0.063(3) Uani 0.760(3) 1 d P A 1
H17A H 0.8102 0.2778 0.5208 0.076 Uiso 0.760(3) 1 calc PR A 1
H17B H 0.8179 0.3156 0.4730 0.076 Uiso 0.760(3) 1 calc PR A 1
C4B C 0.8643(6) 0.1392(6) 0.4954(3) 0.030(3) Uani 0.240(3) 1 d P A 2
H4B1 H 0.8936 0.1573 0.5222 0.036 Uiso 0.240(3) 1 calc PR A 2
H4B2 H 0.8867 0.0914 0.4881 0.036 Uiso 0.240(3) 1 calc PR A 2
C5B C 0.7770(8) 0.1303(7) 0.5078(4) 0.032(3) Uani 0.240(3) 1 d P A 2
H5B1 H 0.7587 0.1787 0.5168 0.038 Uiso 0.240(3) 1 calc PR A 2
H5B2 H 0.7492 0.1196 0.4790 0.038 Uiso 0.240(3) 1 calc PR A 2
C8B C 0.8443(7) 0.1533(6) 0.4138(4) 0.032(3) Uani 0.240(3) 1 d P A 2
H8B1 H 0.8622 0.1026 0.4126 0.038 Uiso 0.240(3) 1 calc PR A 2
H8B2 H 0.7848 0.1529 0.4171 0.038 Uiso 0.240(3) 1 calc PR A 2
C9B C 0.8639(11) 0.1873(8) 0.3684(6) 0.043(4) Uani 0.240(3) 1 d P A 2
H9B1 H 0.8494 0.2388 0.3689 0.051 Uiso 0.240(3) 1 calc PR A 2
H9B2 H 0.9225 0.1832 0.3622 0.051 Uiso 0.240(3) 1 calc PR A 2
C10B C 0.8160(7) 0.1488(8) 0.3319(5) 0.040(3) Uani 0.240(3) 1 d P A 2
H10C H 0.8339 0.0982 0.3304 0.048 Uiso 0.240(3) 1 calc PR A 2
H10D H 0.7580 0.1490 0.3401 0.048 Uiso 0.240(3) 1 calc PR A 2
C11B C 0.8258(11) 0.1815(9) 0.2883(5) 0.057(4) Uani 0.240(3) 1 d P A 2
H11D H 0.8133 0.2327 0.2903 0.086 Uiso 0.240(3) 1 calc PR A 2
H11E H 0.7890 0.1586 0.2667 0.086 Uiso 0.240(3) 1 calc PR A 2
H11F H 0.8817 0.1752 0.2781 0.086 Uiso 0.240(3) 1 calc PR A 2
C12B C 0.9738(6) 0.1977(6) 0.4509(4) 0.029(2) Uani 0.240(3) 1 d P A 2
H12C H 0.9788 0.2448 0.4358 0.035 Uiso 0.240(3) 1 calc PR A 2
H12D H 0.9945 0.2052 0.4819 0.035 Uiso 0.240(3) 1 calc PR A 2
C13B C 1.0272(12) 0.1596(9) 0.4323(7) 0.016(4) Uani 0.240(3) 1 d P A 2
H13C H 1.0619 0.1983 0.4201 0.019 Uiso 0.240(3) 1 calc PR A 2
H13D H 0.9958 0.1431 0.4059 0.019 Uiso 0.240(3) 1 calc PR A 2
C16B C 0.8442(8) 0.2624(6) 0.4625(4) 0.036(3) Uani 0.240(3) 1 d P A 2
H16C H 0.8653 0.2882 0.4358 0.043 Uiso 0.240(3) 1 calc PR A 2
H16D H 0.7863 0.2541 0.4559 0.043 Uiso 0.240(3) 1 calc PR A 2
C17B C 0.8421(16) 0.3133(18) 0.4940(11) 0.041(8) Uani 0.240(3) 1 d P A 2
H17C H 0.8179 0.2836 0.5181 0.049 Uiso 0.240(3) 1 calc PR A 2
H17D H 0.7954 0.3400 0.4816 0.049 Uiso 0.240(3) 1 calc PR A 2
B1 B 0.62572(17) 0.29497(15) 0.38794(10) 0.0283(6) Uani 1 1 d . . .
B2 B 0.69671(17) 0.36705(15) 0.38988(9) 0.0249(6) Uani 1 1 d . . .
B3 B 0.64720(17) 0.34565(15) 0.33823(9) 0.0254(6) Uani 1 1 d . . .
B4 B 0.54536(17) 0.32153(16) 0.35062(10) 0.0286(6) Uani 1 1 d . . .
B5 B 0.53237(18) 0.32764(16) 0.41034(10) 0.0290(6) Uani 1 1 d . . .
B6 B 0.62586(18) 0.35590(16) 0.43488(10) 0.0279(6) Uani 1 1 d . . .
B7 B 0.66089(16) 0.43699(15) 0.35438(9) 0.0234(5) Uani 1 1 d . . .
B8 B 0.56824(17) 0.40876(16) 0.33020(9) 0.0267(6) Uani 1 1 d . . .
B9 B 0.49671(17) 0.39749(16) 0.37502(9) 0.0260(6) Uani 1 1 d . . .
B10 B 0.54622(17) 0.41892(15) 0.42668(9) 0.0253(6) Uani 1 1 d . . .
B11 B 0.64794(17) 0.44331(15) 0.41383(9) 0.0248(6) Uani 1 1 d . . .
B12 B 0.56766(16) 0.46871(15) 0.37664(9) 0.0238(6) Uani 1 1 d . . .
O1 O 0.65296(11) 0.22149(10) 0.39324(7) 0.0393(5) Uani 1 1 d . . .
N1 N 0.88092(12) 0.18765(11) 0.45730(7) 0.0274(5) Uani 1 1 d . . .
N2 N 0.81794(12) 0.06331(12) 0.73213(7) 0.0280(5) Uani 1 1 d . . .
C1 C 0.5947(2) 0.16939(17) 0.39705(18) 0.0785(14) Uani 1 1 d . . .
H1A H 0.5563 0.1739 0.3716 0.094 Uiso 1 1 calc R . .
H1B H 0.5642 0.1769 0.4254 0.094 Uiso 1 1 calc R . .
C2 C 0.62949(18) 0.09605(16) 0.39709(12) 0.0476(8) Uani 1 1 d . . .
C3 C 0.65696(19) 0.03928(16) 0.39738(12) 0.0475(8) Uani 1 1 d . . .
H3 H 0.6796 -0.0075 0.3976 0.057 Uiso 1 1 calc R . .
C6 C 0.7413(3) 0.0827(3) 0.53991(15) 0.0948(16) Uani 1 1 d . . .
H6A H 0.7539 0.0632 0.5702 0.114 Uiso 1 1 calc R A 1
H6B H 0.7367 0.0414 0.5191 0.114 Uiso 1 1 calc R A 1
C7 C 0.6611(4) 0.1182(6) 0.5423(3) 0.264(7) Uani 1 1 d . A .
H7A H 0.6658 0.1628 0.5596 0.396 Uiso 1 1 calc R . .
H7B H 0.6224 0.0861 0.5571 0.396 Uiso 1 1 calc R . .
H7C H 0.6423 0.1291 0.5117 0.396 Uiso 1 1 calc R . .
C14A C 1.0904(2) 0.0988(2) 0.43431(12) 0.0647(11) Uani 1 1 d . . .
H14A H 1.0695 0.0547 0.4198 0.078 Uiso 1 1 calc R A 1
H14B H 1.1033 0.0857 0.4659 0.078 Uiso 1 1 calc R A 1
C15 C 1.1662(2) 0.1131(3) 0.41322(13) 0.0830(15) Uani 1 1 d . A .
H15A H 1.1573 0.1255 0.3815 0.125 Uiso 1 1 calc R . .
H15B H 1.2006 0.0704 0.4151 0.125 Uiso 1 1 calc R . .
H15C H 1.1928 0.1533 0.4286 0.125 Uiso 1 1 calc R . .
C18 C 0.8720(3) 0.3690(2) 0.52237(18) 0.0941(17) Uani 1 1 d . . .
H18A H 0.8943 0.3573 0.5525 0.113 Uiso 1 1 calc R A 1
H18B H 0.8225 0.3980 0.5272 0.113 Uiso 1 1 calc R A 1
C19 C 0.9323(4) 0.4142(3) 0.4980(3) 0.156(3) Uani 1 1 d . A .
H19A H 0.9814 0.3861 0.4924 0.234 Uiso 1 1 calc R . .
H19B H 0.9457 0.4563 0.5163 0.234 Uiso 1 1 calc R . .
H19C H 0.9094 0.4299 0.4691 0.234 Uiso 1 1 calc R . .
C20 C 0.82276(18) 0.12726(15) 0.70048(9) 0.0358(6) Uani 1 1 d . . .
H20A H 0.8114 0.1104 0.6695 0.043 Uiso 1 1 calc R . .
H20B H 0.8789 0.1458 0.7009 0.043 Uiso 1 1 calc R . .
C21 C 0.7655(2) 0.18917(17) 0.71120(11) 0.0474(8) Uani 1 1 d . . .
H21A H 0.7088 0.1725 0.7090 0.057 Uiso 1 1 calc R . .
H21B H 0.7750 0.2059 0.7424 0.057 Uiso 1 1 calc R . .
C22 C 0.7791(5) 0.2501(3) 0.67876(15) 0.157(4) Uani 1 1 d . . .
H22A H 0.7250 0.2721 0.6753 0.188 Uiso 1 1 calc R . .
H22B H 0.8114 0.2851 0.6962 0.188 Uiso 1 1 calc R . .
C23 C 0.8082(4) 0.2526(3) 0.6407(2) 0.179(4) Uani 1 1 d . . .
H23A H 0.8564 0.2220 0.6394 0.269 Uiso 1 1 calc R . .
H23B H 0.8233 0.3022 0.6336 0.269 Uiso 1 1 calc R . .
H23C H 0.7683 0.2357 0.6188 0.269 Uiso 1 1 calc R . .
C24 C 0.83939(15) 0.08462(14) 0.78018(8) 0.0280(5) Uani 1 1 d . . .
H24A H 0.8378 0.0411 0.7993 0.034 Uiso 1 1 calc R . .
H24B H 0.7973 0.1178 0.7915 0.034 Uiso 1 1 calc R . .
C25 C 0.92155(15) 0.12027(15) 0.78604(9) 0.0330(6) Uani 1 1 d . . .
H25A H 0.9200 0.1695 0.7736 0.040 Uiso 1 1 calc R . .
H25B H 0.9633 0.0928 0.7694 0.040 Uiso 1 1 calc R . .
C26 C 0.94280(16) 0.12280(15) 0.83604(10) 0.0364(6) Uani 1 1 d . . .
H26A H 0.9477 0.0732 0.8476 0.044 Uiso 1 1 calc R . .
H26B H 0.8983 0.1466 0.8527 0.044 Uiso 1 1 calc R . .
C27 C 1.02169(18) 0.16295(18) 0.84507(12) 0.0501(8) Uani 1 1 d . . .
H27A H 1.0656 0.1405 0.8279 0.075 Uiso 1 1 calc R . .
H27B H 1.0342 0.1610 0.8773 0.075 Uiso 1 1 calc R . .
H27C H 1.0158 0.2131 0.8357 0.075 Uiso 1 1 calc R . .
C28 C 0.87767(15) 0.00799(14) 0.71388(8) 0.0285(5) Uani 1 1 d . . .
H28A H 0.8599 -0.0063 0.6833 0.034 Uiso 1 1 calc R . .
H28B H 0.9312 0.0312 0.7108 0.034 Uiso 1 1 calc R . .
C29 C 0.88761(18) -0.05919(15) 0.74205(10) 0.0400(7) Uani 1 1 d . . .
H29A H 0.8344 -0.0829 0.7456 0.048 Uiso 1 1 calc R . .
H29B H 0.9076 -0.0460 0.7724 0.048 Uiso 1 1 calc R . .
C30 C 0.9466(2) -0.11093(16) 0.72016(10) 0.0464(8) Uani 1 1 d . . .
H30A H 0.9987 -0.0861 0.7149 0.056 Uiso 1 1 calc R . .
H30B H 0.9250 -0.1261 0.6905 0.056 Uiso 1 1 calc R . .
C31 C 0.9613(3) -0.17696(19) 0.74926(13) 0.0716(12) Uani 1 1 d . . .
H31A H 0.9845 -0.1623 0.7782 0.107 Uiso 1 1 calc R . .
H31B H 0.9988 -0.2093 0.7338 0.107 Uiso 1 1 calc R . .
H31C H 0.9099 -0.2018 0.7545 0.107 Uiso 1 1 calc R . .
C32 C 0.73273(15) 0.03259(15) 0.73362(9) 0.0325(6) Uani 1 1 d . . .
H32A H 0.7325 -0.0089 0.7545 0.039 Uiso 1 1 calc R . .
H32B H 0.6962 0.0694 0.7464 0.039 Uiso 1 1 calc R . .
C33 C 0.69847(17) 0.00837(19) 0.68866(10) 0.0445(8) Uani 1 1 d . . .
H33A H 0.7344 -0.0285 0.6754 0.053 Uiso 1 1 calc R . .
H33B H 0.6965 0.0497 0.6677 0.053 Uiso 1 1 calc R . .
C34 C 0.61378(17) -0.02253(18) 0.69436(11) 0.0468(8) Uani 1 1 d . . .
H34A H 0.5786 0.0140 0.7086 0.056 Uiso 1 1 calc R . .
H34B H 0.6163 -0.0644 0.7148 0.056 Uiso 1 1 calc R . .
C35 C 0.5764(2) -0.0456(2) 0.64967(13) 0.0715(12) Uani 1 1 d . . .
H35A H 0.5732 -0.0042 0.6294 0.107 Uiso 1 1 calc R . .
H35B H 0.5220 -0.0646 0.6550 0.107 Uiso 1 1 calc R . .
H35C H 0.6101 -0.0829 0.6359 0.107 Uiso 1 1 calc R . .
H1H H 0.7625(16) 0.3584(14) 0.3954(8) 0.029(7) Uiso 1 1 d . . .
H2H H 0.6799(15) 0.3221(13) 0.3095(8) 0.028(7) Uiso 1 1 d . . .
H3H H 0.5115(16) 0.2800(15) 0.3308(9) 0.037(8) Uiso 1 1 d . . .
H4H H 0.4918(18) 0.2915(15) 0.4293(10) 0.044(8) Uiso 1 1 d . . .
H5H H 0.6466(15) 0.3362(14) 0.4692(8) 0.028(7) Uiso 1 1 d . . .
H6H H 0.7027(16) 0.4732(14) 0.3369(9) 0.034(7) Uiso 1 1 d . . .
H7H H 0.5524(16) 0.4245(14) 0.2948(9) 0.030(7) Uiso 1 1 d . . .
H8H H 0.4305(15) 0.4074(13) 0.3710(8) 0.024(6) Uiso 1 1 d . . .
H9H H 0.5121(16) 0.4445(14) 0.4548(9) 0.035(7) Uiso 1 1 d . . .
H10H H 0.6824(15) 0.4829(13) 0.4358(8) 0.025(7) Uiso 1 1 d . . .
H11H H 0.5464(16) 0.5262(15) 0.3721(9) 0.034(7) Uiso 1 1 d . . .

loop_
_atom_site_aniso_label
_atom_site_aniso_U_11
_atom_site_aniso_U_22
_atom_site_aniso_U_33
_atom_site_aniso_U_23
_atom_site_aniso_U_13
_atom_site_aniso_U_12
C4A 0.0267(18) 0.039(2) 0.037(2) 0.0019(16) 0.0026(16) 0.0009(15)
C5A 0.047(3) 0.068(3) 0.041(3) 0.015(2) 0.008(2) 0.005(3)
C8A 0.0288(18) 0.0276(18) 0.0278(17) 0.0023(14) -0.0053(13) 0.0043(14)
C9A 0.031(2) 0.029(3) 0.029(2) 0.0023(19) -0.0080(17) 0.0035(17)
C10A 0.040(2) 0.028(2) 0.0263(19) 0.0005(15) -0.0042(15) -0.0011(16)
C11A 0.061(3) 0.037(2) 0.030(2) -0.0015(18) -0.0121(19) -0.009(2)
C12A 0.0250(17) 0.0302(18) 0.0295(17) 0.0039(14) -0.0045(13) 0.0023(14)
C13A 0.035(4) 0.102(7) 0.071(6) -0.046(4) -0.017(4) 0.010(4)
C16A 0.041(2) 0.0341(19) 0.0298(18) -0.0039(15) -0.0108(16) 0.0018(16)
C17A 0.093(8) 0.037(3) 0.059(6) -0.010(3) 0.019(5) -0.003(5)
C4B 0.032(6) 0.033(6) 0.025(5) 0.005(4) -0.005(4) -0.001(5)
C5B 0.036(7) 0.035(6) 0.023(6) -0.001(5) -0.003(5) 0.006(5)
C8B 0.032(6) 0.033(6) 0.031(6) -0.007(5) -0.010(5) 0.005(5)
C9B 0.065(11) 0.017(7) 0.046(9) 0.011(6) 0.009(8) 0.004(7)
C10B 0.033(6) 0.033(8) 0.054(9) 0.011(6) -0.003(6) -0.002(5)
C11B 0.073(11) 0.049(9) 0.050(9) 0.000(8) -0.006(8) 0.003(8)
C12B 0.032(6) 0.027(5) 0.029(5) 0.002(4) -0.005(4) -0.009(4)
C13B 0.018(7) 0.012(5) 0.018(6) 0.031(5) 0.005(5) -0.005(4)
C16B 0.045(7) 0.021(5) 0.042(7) 0.002(5) -0.002(5) 0.012(5)
C17B 0.027(9) 0.065(17) 0.031(9) -0.021(10) -0.030(8) 0.039(11)
B1 0.0245(14) 0.0249(14) 0.0355(16) 0.0007(12) 0.0028(12) 0.0010(11)
B2 0.0225(13) 0.0247(14) 0.0273(14) 0.0018(11) -0.0007(11) 0.0009(11)
B3 0.0236(13) 0.0282(14) 0.0245(14) -0.0032(11) 0.0035(11) 0.0008(11)
B4 0.0218(13) 0.0311(15) 0.0328(15) -0.0066(12) 0.0026(11) -0.0014(11)
B5 0.0274(14) 0.0279(15) 0.0316(15) 0.0024(12) 0.0067(12) -0.0033(12)
B6 0.0280(14) 0.0292(15) 0.0263(14) 0.0052(11) -0.0003(11) 0.0032(12)
B7 0.0211(13) 0.0250(13) 0.0242(13) 0.0019(11) 0.0033(10) 0.0016(11)
B8 0.0227(14) 0.0362(16) 0.0212(13) -0.0018(12) 0.0011(11) 0.0027(12)
B9 0.0217(13) 0.0312(15) 0.0251(14) -0.0012(11) 0.0023(11) 0.0012(11)
B10 0.0258(14) 0.0292(14) 0.0209(13) 0.0018(11) 0.0033(11) 0.0001(11)
B11 0.0243(14) 0.0253(14) 0.0248(13) 0.0004(11) -0.0022(11) 0.0000(11)
B12 0.0232(13) 0.0268(14) 0.0214(13) 0.0025(11) 0.0017(10) 0.0048(11)
O1 0.0293(10) 0.0249(9) 0.0637(13) 0.0036(9) 0.0055(9) -0.0001(8)
N1 0.0269(11) 0.0273(11) 0.0280(11) 0.0002(9) -0.0050(9) 0.0029(9)
N2 0.0219(10) 0.0332(12) 0.0289(11) 0.0023(9) 0.0044(8) 0.0049(9)
C1 0.0368(18) 0.0291(17) 0.170(5) 0.012(2) -0.011(2) -0.0026(14)
C2 0.0292(15) 0.0338(16) 0.080(2) 0.0028(15) -0.0078(15) -0.0040(12)
C3 0.0381(16) 0.0299(16) 0.074(2) -0.0005(15) -0.0063(16) -0.0049(13)
C6 0.127(4) 0.090(3) 0.068(3) 0.002(2) 0.045(3) -0.032(3)
C7 0.076(4) 0.523(19) 0.193(8) -0.186(10) 0.084(5) -0.113(7)
C14A 0.0424(19) 0.100(3) 0.052(2) -0.022(2) -0.0140(16) 0.016(2)
C15 0.040(2) 0.148(5) 0.060(2) -0.015(3) -0.0060(18) 0.014(2)
C18 0.098(4) 0.059(3) 0.125(4) -0.041(3) 0.048(3) -0.020(2)
C19 0.161(6) 0.053(3) 0.255(8) -0.029(4) 0.119(6) -0.030(3)
C20 0.0416(16) 0.0336(15) 0.0323(14) 0.0081(12) 0.0097(12) 0.0098(12)
C21 0.0499(19) 0.0436(18) 0.0488(18) 0.0109(14) 0.0152(15) 0.0203(15)
C22 0.310(9) 0.088(3) 0.073(3) 0.052(3) 0.098(4) 0.133(5)
C23 0.164(6) 0.148(5) 0.226(8) 0.150(6) 0.134(6) 0.110(5)
C24 0.0236(12) 0.0318(13) 0.0286(13) -0.0002(10) 0.0050(10) 0.0010(10)
C25 0.0239(13) 0.0348(15) 0.0401(15) -0.0011(12) 0.0066(11) -0.0008(11)
C26 0.0290(14) 0.0365(15) 0.0437(16) -0.0041(13) -0.0015(12) 0.0023(12)
C27 0.0372(17) 0.052(2) 0.061(2) -0.0120(16) -0.0076(15) 0.0008(15)
C28 0.0235(12) 0.0327(14) 0.0294(13) -0.0007(11) 0.0053(10) 0.0050(10)
C29 0.0425(16) 0.0342(15) 0.0432(17) 0.0067(13) 0.0108(13) 0.0086(13)
C30 0.058(2) 0.0418(17) 0.0395(16) -0.0009(13) 0.0007(15) 0.0169(15)
C31 0.105(3) 0.048(2) 0.062(2) 0.0078(19) 0.009(2) 0.037(2)
C32 0.0203(12) 0.0445(16) 0.0327(14) -0.0008(12) 0.0025(10) 0.0036(11)
C33 0.0297(15) 0.066(2) 0.0383(16) -0.0116(15) -0.0015(12) 0.0085(14)
C34 0.0321(15) 0.055(2) 0.0536(19) -0.0121(15) -0.0099(14) 0.0057(14)
C35 0.050(2) 0.086(3) 0.078(3) -0.036(2) -0.0231(19) 0.011(2)

loop_
_atom_type_symbol
_atom_type_description
_atom_type_scat_dispersion_real
_atom_type_scat_dispersion_imag
_atom_type_scat_source
C C 0.0033 0.0016 'International Tables Vol C Tables 4.2.6.8 and 6.1.1.4'
H H 0.0000 0.0000 'International Tables Vol C Tables 4.2.6.8 and 6.1.1.4'
B B 0.0013 0.0007 'International Tables Vol C Tables 4.2.6.8 and 6.1.1.4'
N N 0.0061 0.0033 'International Tables Vol C Tables 4.2.6.8 and 6.1.1.4'
O O 0.0106 0.0060 'International Tables Vol C Tables 4.2.6.8 and 6.1.1.4'

loop_
_geom_angle_atom_site_label_1
_geom_angle_atom_site_label_2
_geom_angle_atom_site_label_3
_geom_angle
C5A C4A N1 115.9(3)
C5A C4A H4A 108.3
N1 C4A H4A 108.3
C5A C4A H4B 108.3
N1 C4A H4B 108.3
H4A C4A H4B 107.4
C6 C5A C4A 113.8(5)
C6 C5A H5A1 108.8
C4A C5A H5A1 108.8
C6 C5A H5A2 108.8
C4A C5A H5A2 108.8
H5A1 C5A H5A2 107.7
N1 C8A C9A 115.6(3)
N1 C8A H8A 108.4
C9A C8A H8A 108.4
N1 C8A H8B 108.4
C9A C8A H8B 108.4
H8A C8A H8B 107.4
C8A C9A C10A 110.2(4)
C8A C9A H9A1 109.6
C10A C9A H9A1 109.6
C8A C9A H9A2 109.6
C10A C9A H9A2 109.6
H9A1 C9A H9A2 108.1
C9A C10A C11A 110.8(4)
C9A C10A H10A 109.5
C11A C10A H10A 109.5
C9A C10A H10B 109.5
C11A C10A H10B 109.5
H10A C10A H10B 108.1
C13A C12A N1 122.4(5)
C13A C12A H12B 106.7
N1 C12A H12B 106.7
C13A C12A H12A 106.7
N1 C12A H12A 106.7
H12B C12A H12A 106.6
C12A C13A C14A 126.5(7)
C12A C13A H13A 105.7
C14A C13A H13A 105.7
C12A C13A H13B 105.7
C14A C13A H13B 105.7
H13A C13A H13B 106.1
C17A C16A N1 120.0(5)
C17A C16A H16B 107.3
N1 C16A H16B 107.3
C17A C16A H16A 107.3
N1 C16A H16A 107.3
H16B C16A H16A 106.9
C16A C17A C18 122.1(8)
C16A C17A H17A 106.8
C18 C17A H17A 106.8
C16A C17A H17B 106.8
C18 C17A H17B 106.8
H17A C17A H17B 106.7
N1 C4B C5B 115.8(9)
N1 C4B H4B1 108.3
C5B C4B H4B1 108.3
N1 C4B H4B2 108.3
C5B C4B H4B2 108.3
H4B1 C4B H4B2 107.4
C6 C5B C4B 129.0(11)
C6 C5B H5B1 105.0
C4B C5B H5B1 105.0
C6 C5B H5B2 105.0
C4B C5B H5B2 105.0
H5B1 C5B H5B2 105.9
C9B C8B N1 118.5(10)
C9B C8B H8B1 107.7
N1 C8B H8B1 107.7
C9B C8B H8B2 107.7
N1 C8B H8B2 107.7
H8B1 C8B H8B2 107.1
C10B C9B C8B 108.7(12)
C10B C9B H9B1 109.9
C8B C9B H9B1 109.9
C10B C9B H9B2 109.9
C8B C9B H9B2 109.9
H9B1 C9B H9B2 108.3
C11B C10B C9B 112.4(14)
C11B C10B H10C 109.1
C9B C10B H10C 109.1
C11B C10B H10D 109.1
C9B C10B H10D 109.1
H10C C10B H10D 107.9
C10B C11B H11D 109.5
C10B C11B H11E 109.5
H11D C11B H11E 109.5
C10B C11B H11F 109.5
H11D C11B H11F 109.5
H11E C11B H11F 109.5
C13B C12B N1 132.5(12)
C13B C12B H12C 104.1
N1 C12B H12C 104.1
C13B C12B H12D 104.1
N1 C12B H12D 104.1
H12C C12B H12D 105.5
C12B C13B C14A 150.7(13)
C12B C13B H13C 99.0
C14A C13B H13C 99.0
C12B C13B H13D 99.0
C14A C13B H13D 99.0
H13C C13B H13D 103.9
C17B C16B N1 136.9(13)
C17B C16B H16C 102.9
N1 C16B H16C 102.9
C17B C16B H16D 102.9
N1 C16B H16D 102.9
H16C C16B H16D 105.1
C16B C17B C18 158(3)
C16B C17B H17C 96.9
C18 C17B H17C 96.9
C16B C17B H17D 96.9
C18 C17B H17D 96.9
H17C C17B H17D 103.5
O1 B1 B2 120.2(2)
O1 B1 B3 121.8(2)
B2 B1 B3 59.85(16)
O1 B1 B5 123.3(2)
B2 B1 B5 107.4(2)
B3 B1 B5 107.3(2)
O1 B1 B6 120.8(2)
B2 B1 B6 59.88(16)
B3 B1 B6 107.7(2)
B5 B1 B6 59.85(16)
O1 B1 B4 123.8(2)
B2 B1 B4 107.4(2)
B3 B1 B4 59.58(16)
B5 B1 B4 59.80(16)
B6 B1 B4 107.67(19)
B7 B2 B3 60.14(16)
B7 B2 B11 59.99(15)
B3 B2 B11 108.25(19)
B7 B2 B1 108.30(19)
B3 B2 B1 60.11(16)
B11 B2 B1 108.42(19)
B7 B2 B6 108.00(19)
B3 B2 B6 108.33(19)
B11 B2 B6 59.93(16)
B1 B2 B6 60.38(16)
B7 B2 H1H 121.3(13)
B3 B2 H1H 122.8(13)
B11 B2 H1H 120.1(13)
B1 B2 H1H 122.6(13)
B6 B2 H1H 121.0(13)
B8 B3 B4 59.95(16)
B8 B3 B2 107.76(19)
B4 B3 B2 108.27(19)
B8 B3 B7 59.74(16)
B4 B3 B7 107.80(19)
B2 B3 B7 59.81(15)
B8 B3 B1 108.38(19)
B4 B3 B1 60.55(16)
B2 B3 B1 60.04(16)
B7 B3 B1 107.98(19)
B8 B3 H2H 121.5(13)
B4 B3 H2H 121.5(13)
B2 B3 H2H 121.9(13)
B7 B3 H2H 121.8(13)
B1 B3 H2H 121.7(13)
B8 B4 B3 59.81(16)
B8 B4 B9 60.46(16)
B3 B4 B9 108.0(2)
B8 B4 B5 107.8(2)
B3 B4 B5 107.6(2)
B9 B4 B5 59.53(16)
B8 B4 B1 107.7(2)
B3 B4 B1 59.87(16)
B9 B4 B1 107.6(2)
B5 B4 B1 59.78(16)
B8 B4 H3H 124.1(14)
B3 B4 H3H 122.6(14)
B9 B4 H3H 122.4(14)
B5 B4 H3H 120.2(14)
B1 B4 H3H 120.0(14)
B9 B5 B10 60.15(16)
B9 B5 B1 108.5(2)
B10 B5 B1 108.4(2)
B9 B5 B4 60.09(16)
B10 B5 B4 108.3(2)
B1 B5 B4 60.42(16)
B9 B5 B6 108.2(2)
B10 B5 B6 59.83(16)
B1 B5 B6 60.34(16)
B4 B5 B6 108.6(2)
B9 B5 H4H 123.2(15)
B10 B5 H4H 121.5(15)
B1 B5 H4H 120.3(15)
B4 B5 H4H 122.5(15)
B6 B5 H4H 119.8(15)
B10 B6 B11 60.04(16)
B10 B6 B2 107.81(19)
B11 B6 B2 59.88(16)
B10 B6 B5 59.99(16)
B11 B6 B5 107.7(2)
B2 B6 B5 107.3(2)
B10 B6 B1 108.1(2)
B11 B6 B1 107.9(2)
B2 B6 B1 59.74(16)
B5 B6 B1 59.82(16)
B10 B6 H5H 124.0(13)
B11 B6 H5H 123.2(13)
B2 B6 H5H 120.6(13)
B5 B6 H5H 122.0(13)
B1 B6 H5H 119.4(13)
B8 B7 B2 108.1(2)
B8 B7 B12 59.96(15)
B2 B7 B12 108.24(19)
B8 B7 B11 108.46(19)
B2 B7 B11 60.14(15)
B12 B7 B11 60.39(15)
B8 B7 B3 59.86(16)
B2 B7 B3 60.05(16)
B12 B7 B3 107.90(19)
B11 B7 B3 108.30(19)
B8 B7 H6H 122.5(14)
B2 B7 H6H 121.4(14)
B12 B7 H6H 121.2(14)
B11 B7 H6H 120.2(14)
B3 B7 H6H 122.7(14)
B7 B8 B3 60.41(16)
B7 B8 B12 60.20(15)
B3 B8 B12 108.53(19)
B7 B8 B4 108.6(2)
B3 B8 B4 60.24(16)
B12 B8 B4 108.1(2)
B7 B8 B9 107.78(19)
B3 B8 B9 108.0(2)
B12 B8 B9 59.62(16)
B4 B8 B9 59.94(16)
B7 B8 H7H 120.2(14)
B3 B8 H7H 118.2(13)
B12 B8 H7H 124.1(14)
B4 B8 H7H 120.6(14)
B9 B8 H7H 124.8(14)
B5 B9 B12 108.3(2)
B5 B9 B4 60.39(17)
B12 B9 B4 107.92(19)
B5 B9 B10 60.26(16)
B12 B9 B10 60.31(15)
B4 B9 B10 108.7(2)
B5 B9 B8 107.8(2)
B12 B9 B8 59.69(16)
B4 B9 B8 59.60(16)
B10 B9 B8 107.95(19)
B5 B9 H8H 120.8(13)
B12 B9 H8H 121.9(13)
B4 B9 H8H 122.0(13)
B10 B9 H8H 120.4(13)
B8 B9 H8H 123.2(13)
B6 B10 B9 108.0(2)
B6 B10 B11 60.03(16)
B9 B10 B11 107.85(19)
B6 B10 B5 60.19(17)
B9 B10 B5 59.58(16)
B11 B10 B5 107.8(2)
B6 B10 B12 108.03(19)
B9 B10 B12 59.57(16)
B11 B10 B12 60.18(15)
B5 B10 B12 107.19(19)
B6 B10 H9H 123.7(14)
B9 B10 H9H 120.5(14)
B11 B10 H9H 121.9(14)
B5 B10 H9H 123.2(14)
B12 B10 H9H 120.0(14)
B7 B11 B2 59.87(15)
B7 B11 B6 108.1(2)
B2 B11 B6 60.19(16)
B7 B11 B10 107.96(19)
B2 B11 B10 108.0(2)
B6 B11 B10 59.93(16)
B7 B11 B12 59.76(15)
B2 B11 B12 107.54(19)
B6 B11 B12 107.8(2)
B10 B11 B12 59.98(15)
B7 B11 H10H 123.4(13)
B2 B11 H10H 121.3(13)
B6 B11 H10H 119.7(13)
B10 B11 H10H 121.0(13)
B12 B11 H10H 123.6(13)
B9 B12 B8 60.69(16)
B9 B12 B7 108.3(2)
B8 B12 B7 59.83(15)
B9 B12 B10 60.12(16)
B8 B12 B10 108.6(2)
B7 B12 B10 107.91(19)
B9 B12 B11 108.02(19)
B8 B12 B11 107.92(19)
B7 B12 B11 59.84(15)
B10 B12 B11 59.84(15)
B9 B12 H11H 119.9(14)
B8 B12 H11H 120.3(13)
B7 B12 H11H 122.6(14)
B10 B12 H11H 121.8(13)
B11 B12 H11H 123.5(14)
C1 O1 B1 117.4(2)
C4B N1 C8A 151.0(5)
C4B N1 C16B 114.1(6)
C8A N1 C16B 71.7(5)
C4B N1 C16A 94.5(5)
C8A N1 C16A 108.4(2)
C16B N1 C16A 49.5(5)
C4B N1 C12A 74.6(5)
C8A N1 C12A 112.5(2)
C16B N1 C12A 155.5(5)
C16A N1 C12A 108.9(2)
C4B N1 C4A 45.0(4)
C8A N1 C4A 108.3(2)
C16B N1 C4A 92.7(5)
C16A N1 C4A 110.9(2)
C12A N1 C4A 107.8(2)
C4B N1 C12B 110.6(6)
C8A N1 C12B 93.4(4)
C16B N1 C12B 107.1(6)
C16A N1 C12B 73.0(4)
C12A N1 C12B 49.6(4)
C4A N1 C12B 154.5(4)
C4B N1 C8B 108.1(6)
C8A N1 C8B 46.2(4)
C16B N1 C8B 107.7(6)
C16A N1 C8B 154.0(5)
C12A N1 C8B 89.8(4)
C4A N1 C8B 78.6(5)
C12B N1 C8B 109.3(6)
C20 N2 C24 111.2(2)
C20 N2 C32 111.2(2)
C24 N2 C32 106.67(18)
C20 N2 C28 106.10(18)
C24 N2 C28 110.95(19)
C32 N2 C28 110.8(2)
O1 C1 C2 112.4(3)
O1 C1 H1A 109.1
C2 C1 H1A 109.1
O1 C1 H1B 109.1
C2 C1 H1B 109.1
H1A C1 H1B 107.9
C3 C2 C1 179.4(4)
C2 C3 H3 180.0
C5B C6 C5A 30.4(5)
C5B C6 C7 97.1(7)
C5A C6 C7 117.4(6)
C5B C6 H6A 138.2
C5A C6 H6A 107.9
C7 C6 H6A 107.9
C5B C6 H6B 95.6
C5A C6 H6B 107.9
C7 C6 H6B 107.9
H6A C6 H6B 107.2
C6 C7 H7A 109.5
C6 C7 H7B 109.5
H7A C7 H7B 109.5
C6 C7 H7C 109.5
H7A C7 H7C 109.5
H7B C7 H7C 109.5
C13A C14A C15 126.1(5)
C13A C14A C13B 9.9(7)
C15 C14A C13B 116.2(6)
C13A C14A H14A 105.8
C15 C14A H14A 105.8
C13B C14A H14A 110.9
C13A C14A H14B 105.8
C15 C14A H14B 105.8
C13B C14A H14B 111.3
H14A C14A H14B 106.2
C14A C15 H15A 109.5
C14A C15 H15B 109.5
H15A C15 H15B 109.5
C14A C15 H15C 109.5
H15A C15 H15C 109.5
H15B C15 H15C 109.5
C17B C18 C17A 11.9(13)
C17B C18 C19 110.9(16)
C17A C18 C19 116.2(7)
C17B C18 H18A 120.0
C17A C18 H18A 108.2
C19 C18 H18A 108.2
C17B C18 H18B 101.4
C17A C18 H18B 108.2
C19 C18 H18B 108.2
H18A C18 H18B 107.4
C18 C19 H19A 109.5
C18 C19 H19B 109.5
H19A C19 H19B 109.5
C18 C19 H19C 109.5
H19A C19 H19C 109.5
H19B C19 H19C 109.5
N2 C20 C21 115.6(2)
N2 C20 H20A 108.4
C21 C20 H20A 108.4
N2 C20 H20B 108.4
C21 C20 H20B 108.4
H20A C20 H20B 107.4
C22 C21 C20 110.2(3)
C22 C21 H21A 109.6
C20 C21 H21A 109.6
C22 C21 H21B 109.6
C20 C21 H21B 109.6
H21A C21 H21B 108.1
C23 C22 C21 132.5(5)
C23 C22 H22A 104.1
C21 C22 H22A 104.1
C23 C22 H22B 104.1
C21 C22 H22B 104.1
H22A C22 H22B 105.5
C22 C23 H23A 109.5
C22 C23 H23B 109.5
H23A C23 H23B 109.5
C22 C23 H23C 109.5
H23A C23 H23C 109.5
H23B C23 H23C 109.5
N2 C24 C25 115.4(2)
N2 C24 H24A 108.4
C25 C24 H24A 108.4
N2 C24 H24B 108.4
C25 C24 H24B 108.4
H24A C24 H24B 107.5
C24 C25 C26 109.3(2)
C24 C25 H25A 109.8
C26 C25 H25A 109.8
C24 C25 H25B 109.8
C26 C25 H25B 109.8
H25A C25 H25B 108.3
C25 C26 C27 112.5(2)
C25 C26 H26A 109.1
C27 C26 H26A 109.1
C25 C26 H26B 109.1
C27 C26 H26B 109.1
H26A C26 H26B 107.8
C26 C27 H27A 109.5
C26 C27 H27B 109.5
H27A C27 H27B 109.5
C26 C27 H27C 109.5
H27A C27 H27C 109.5
H27B C27 H27C 109.5
C29 C28 N2 115.7(2)
C29 C28 H28A 108.4
N2 C28 H28A 108.4
C29 C28 H28B 108.4
N2 C28 H28B 108.4
H28A C28 H28B 107.4
C28 C29 C30 111.1(2)
C28 C29 H29A 109.4
C30 C29 H29A 109.4
C28 C29 H29B 109.4
C30 C29 H29B 109.4
H29A C29 H29B 108.0
C29 C30 C31 112.0(3)
C29 C30 H30A 109.2
C31 C30 H30A 109.2
C29 C30 H30B 109.2
C31 C30 H30B 109.2
H30A C30 H30B 107.9
C30 C31 H31A 109.5
C30 C31 H31B 109.5
H31A C31 H31B 109.5
C30 C31 H31C 109.5
H31A C31 H31C 109.5
H31B C31 H31C 109.5
C33 C32 N2 115.6(2)
C33 C32 H32A 108.4
N2 C32 H32A 108.4
C33 C32 H32B 108.4
N2 C32 H32B 108.4
H32A C32 H32B 107.4
C32 C33 C34 111.0(2)
C32 C33 H33A 109.4
C34 C33 H33A 109.4
C32 C33 H33B 109.4
C34 C33 H33B 109.4
H33A C33 H33B 108.0
C33 C34 C35 112.5(3)
C33 C34 H34A 109.1
C35 C34 H34A 109.1
C33 C34 H34B 109.1
C35 C34 H34B 109.1
H34A C34 H34B 107.8
C34 C35 H35A 109.5
C34 C35 H35B 109.5
H35A C35 H35B 109.5
C34 C35 H35C 109.5
H35A C35 H35C 109.5
H35B C35 H35C 109.5

loop_
_geom_bond_atom_site_label_1
_geom_bond_atom_site_label_2
_geom_bond_distance
C4A C5A 1.529(6)
C4A N1 1.532(4)
C4A H4A 0.9900
C4A H4B 0.9900
C5A C6 1.469(6)
C5A H5A1 0.9900
C5A H5A2 0.9900
C8A N1 1.508(4)
C8A C9A 1.510(5)
C8A H8A 0.9900
C8A H8B 0.9900
C9A C10A 1.518(6)
C9A H9A1 0.9900
C9A H9A2 0.9900
C10A C11A 1.522(5)
C10A H10A 0.9900
C10A H10B 0.9900
C11A H11A 0.9800
C11A H11B 0.9800
C11A H11C 0.9800
C12A C13A 1.395(9)
C12A N1 1.529(4)
C12A H12B 0.9900
C12A H12A 0.9900
C13A C14A 1.411(10)
C13A H13A 0.9900
C13A H13B 0.9900
C16A C17A 1.412(12)
C16A N1 1.528(4)
C16A H16B 0.9900
C16A H16A 0.9900
C17A C18 1.456(13)
C17A H17A 0.9900
C17A H17B 0.9900
C4B N1 1.474(10)
C4B C5B 1.498(17)
C4B H4B1 0.9900
C4B H4B2 0.9900
C5B C6 1.430(13)
C5B H5B1 0.9900
C5B H5B2 0.9900
C8B C9B 1.522(18)
C8B N1 1.564(10)
C8B H8B1 0.9900
C8B H8B2 0.9900
C9B C10B 1.52(2)
C9B H9B1 0.9900
C9B H9B2 0.9900
C10B C11B 1.44(2)
C10B H10C 0.9900
C10B H10D 0.9900
C11B H11D 0.9800
C11B H11E 0.9800
C11B H11F 0.9800
C12B C13B 1.26(3)
C12B N1 1.559(11)
C12B H12C 0.9900
C12B H12D 0.9900
C13B C14A 1.54(2)
C13B H13C 0.9900
C13B H13D 0.9900
C16B C17B 1.33(4)
C16B N1 1.527(10)
C16B H16C 0.9900
C16B H16D 0.9900
C17B C18 1.43(3)
C17B H17C 0.9900
C17B H17D 0.9900
B1 O1 1.451(3)
B1 B2 1.785(4)
B1 B3 1.787(4)
B1 B5 1.787(4)
B1 B6 1.797(4)
B1 B4 1.799(4)
B2 B7 1.778(4)
B2 B3 1.782(4)
B2 B11 1.782(4)
B2 B6 1.788(4)
B2 H1H 1.11(3)
B3 B8 1.774(4)
B3 B4 1.781(4)
B3 B7 1.784(4)
B3 H2H 1.10(3)
B4 B8 1.776(4)
B4 B9 1.782(4)
B4 B5 1.788(4)
B4 H3H 1.12(3)
B5 B9 1.772(4)
B5 B10 1.784(4)
B5 B6 1.788(4)
B5 H4H 1.11(3)
B6 B10 1.781(4)
B6 B11 1.783(4)
B6 H5H 1.14(3)
B7 B8 1.772(4)
B7 B12 1.778(4)
B7 B11 1.780(4)
B7 H6H 1.10(3)
B8 B12 1.774(4)
B8 B9 1.792(4)
B8 H7H 1.12(3)
B9 B12 1.773(4)
B9 B10 1.783(4)
B9 H8H 1.12(2)
B10 B11 1.784(4)
B10 B12 1.786(4)
B10 H9H 1.11(3)
B11 B12 1.790(4)
B11 H10H 1.14(2)
B12 H11H 1.14(3)
O1 C1 1.372(4)
N2 C20 1.519(3)
N2 C24 1.521(3)
N2 C32 1.522(3)
N2 C28 1.527(3)
C1 C2 1.483(4)
C1 H1A 0.9900
C1 H1B 0.9900
C2 C3 1.152(4)
C3 H3 0.9500
C6 C7 1.484(9)
C6 H6A 0.9900
C6 H6B 0.9900
C7 H7A 0.9800
C7 H7B 0.9800
C7 H7C 0.9800
C14A C15 1.426(5)
C14A H14A 0.9900
C14A H14B 0.9900
C15 H15A 0.9800
C15 H15B 0.9800
C15 H15C 0.9800
C18 C19 1.493(6)
C18 H18A 0.9900
C18 H18B 0.9900
C19 H19A 0.9800
C19 H19B 0.9800
C19 H19C 0.9800
C20 C21 1.526(4)
C20 H20A 0.9900
C20 H20B 0.9900
C21 C22 1.505(5)
C21 H21A 0.9900
C21 H21B 0.9900
C22 C23 1.228(6)
C22 H22A 0.9900
C22 H22B 0.9900
C23 H23A 0.9800
C23 H23B 0.9800
C23 H23C 0.9800
C24 C25 1.523(3)
C24 H24A 0.9900
C24 H24B 0.9900
C25 C26 1.525(4)
C25 H25A 0.9900
C25 H25B 0.9900
C26 C27 1.528(4)
C26 H26A 0.9900
C26 H26B 0.9900
C27 H27A 0.9800
C27 H27B 0.9800
C27 H27C 0.9800
C28 C29 1.515(4)
C28 H28A 0.9900
C28 H28B 0.9900
C29 C30 1.518(4)
C29 H29A 0.9900
C29 H29B 0.9900
C30 C31 1.523(4)
C30 H30A 0.9900
C30 H30B 0.9900
C31 H31A 0.9800
C31 H31B 0.9800
C31 H31C 0.9800
C32 C33 1.518(4)
C32 H32A 0.9900
C32 H32B 0.9900
C33 C34 1.524(4)
C33 H33A 0.9900
C33 H33B 0.9900
C34 C35 1.524(4)
C34 H34A 0.9900
C34 H34B 0.9900
C35 H35A 0.9800
C35 H35B 0.9800
C35 H35C 0.9800
